data_4330052
loop_
_publ_author_name
'Yun-Peng Xie'
'Thomas C. W. Mak'

_publ_section_title
;
 Silver(I) Ethynide Coordination Networks and Clusters Assembled with
 tert-Butylphosphonic Acid
;
_journal_name_full 'Inorganic Chemistry'
_journal_page_first 8640
_journal_page_last 8642
_journal_paper_doi 10.1021/ic300913u
_journal_volume 51
_journal_year 2012
_chemical_formula_sum 'C22 H23 Ag6 N2 O11 P'
_chemical_formula_weight 1169.61
_chemical_name_systematic
;
 ?
;
_space_group_IT_number 2
_symmetry_cell_setting triclinic
_symmetry_space_group_name_Hall '-P 1'
_symmetry_space_group_name_H-M 'P -1'
_atom_sites_solution_hydrogens geom
_atom_sites_solution_primary direct
_atom_sites_solution_secondary difmap
_audit_creation_method SHELXL-97
_cell_angle_alpha 89.007(2)
_cell_angle_beta 87.254(2)
_cell_angle_gamma 78.696(2)
_cell_formula_units_Z 2
_cell_length_a 9.4371(9)
_cell_length_b 9.4971(10)
_cell_length_c 16.5075(17)
_cell_measurement_temperature 173(2)
_cell_volume 1449.1(3)
_computing_cell_refinement SAINT(Bruker,2001)
_computing_data_collection APEX2(Bruker,2003)
_computing_data_reduction APEX2(Bruker,2003)
_computing_structure_refinement 'SHELXL-97 (Sheldrick, 1997)'
_computing_structure_solution 'SHELXL-97 (Sheldrick, 1997)'
_diffrn_ambient_temperature 173(2)
_diffrn_measured_fraction_theta_full 0.994
_diffrn_measured_fraction_theta_max 0.994
_diffrn_radiation_monochromator graphite
_diffrn_radiation_source 'fine-focus sealed tube'
_diffrn_radiation_type MoK\a
_diffrn_radiation_wavelength 0.71073
_diffrn_reflns_av_R_equivalents 0.0501
_diffrn_reflns_av_sigmaI/netI 0.0585
_diffrn_reflns_limit_h_max 12
_diffrn_reflns_limit_h_min -10
_diffrn_reflns_limit_k_max 12
_diffrn_reflns_limit_k_min -11
_diffrn_reflns_limit_l_max 21
_diffrn_reflns_limit_l_min -21
_diffrn_reflns_number 19629
_diffrn_reflns_theta_full 27.90
_diffrn_reflns_theta_max 27.90
_diffrn_reflns_theta_min 2.19
_exptl_absorpt_coefficient_mu 4.090
_exptl_absorpt_correction_T_max 0.661
_exptl_absorpt_correction_T_min 0.531
_exptl_absorpt_correction_type multi-scan
_exptl_absorpt_process_details SADABS
_exptl_crystal_colour colorless
_exptl_crystal_density_diffrn 2.681
_exptl_crystal_description block
_exptl_crystal_F_000 1108
_exptl_crystal_size_max 0.20
_exptl_crystal_size_mid 0.13
_exptl_crystal_size_min 0.10
_refine_diff_density_max 2.657
_refine_diff_density_min -1.854
_refine_diff_density_rms 0.148
_refine_ls_extinction_method none
_refine_ls_goodness_of_fit_ref 1.004
_refine_ls_hydrogen_treatment constr
_refine_ls_matrix_type full
_refine_ls_number_parameters 382
_refine_ls_number_reflns 6899
_refine_ls_number_restraints 0
_refine_ls_restrained_S_all 1.004
_refine_ls_R_factor_all 0.0806
_refine_ls_R_factor_gt 0.0428
_refine_ls_shift/su_max 0.001
_refine_ls_shift/su_mean 0.000
_refine_ls_structure_factor_coef Fsqd
_refine_ls_weighting_details 'calc w=1/[\s^2^(Fo^2^)+(0.0292P)^2^+5.4737P] where P=(Fo^2^+2Fc^2^)/3'
_refine_ls_weighting_scheme calc
_refine_ls_wR_factor_gt 0.0849
_refine_ls_wR_factor_ref 0.0983
_reflns_number_gt 4541
_reflns_number_total 6899
_reflns_threshold_expression >2sigma(I)
_cod_data_source_file ic300913u_si_003_2.cif
_cod_data_source_block 2
_cod_database_code 4330052

loop_
_symmetry_equiv_pos_as_xyz
'x, y, z'
'-x, -y, -z'

loop_
_atom_site_label
_atom_site_type_symbol
_atom_site_fract_x
_atom_site_fract_y
_atom_site_fract_z
_atom_site_U_iso_or_equiv
_atom_site_adp_type
_atom_site_occupancy
_atom_site_symmetry_multiplicity
_atom_site_calc_flag
_atom_site_refinement_flags
Ag2 Ag -0.5000 0.5000 0.0000 0.0877(4) Uani 1 2 d S
Ag1 Ag -0.29869(7) 0.56071(7) 0.10621(4) 0.05436(17) Uani 1 1 d .
Ag4 Ag -0.24549(6) 0.24207(6) 0.06529(4) 0.05013(16) Uani 1 1 d .
Ag7 Ag -0.27652(6) -0.06536(6) 0.06187(4) 0.04426(15) Uani 1 1 d .
Ag5 Ag 0.0000 0.0000 0.0000 0.03856(18) Uani 1 2 d S
Ag6 Ag -0.06005(6) 0.22300(8) -0.12376(4) 0.06115(19) Uani 1 1 d .
Ag3 Ag -0.43960(6) -0.22019(5) -0.07328(3) 0.03802(13) Uani 1 1 d .
P1 P -0.39343(16) 0.13133(16) -0.10716(9) 0.0245(3) Uani 1 1 d .
O1 O -0.2897(4) 0.2259(5) -0.0819(3) 0.0336(10) Uani 1 1 d .
O2 O -0.3510(5) -0.0211(4) -0.0734(3) 0.0337(10) Uani 1 1 d .
O3 O -0.5495(4) 0.1997(4) -0.0783(2) 0.0294(9) Uani 1 1 d .
O4 O 0.1844(6) 0.3247(7) 0.0186(4) 0.0769(19) Uani 1 1 d .
O5 O -0.0426(6) 0.3485(7) 0.0155(4) 0.0695(17) Uani 1 1 d .
O6 O 0.0479(8) 0.3599(8) 0.1276(4) 0.092(2) Uani 1 1 d .
O7 O -0.0077(8) 0.3561(8) -0.2644(4) 0.095(2) Uani 1 1 d .
O8 O 0.1844(9) 0.4512(8) -0.2712(5) 0.103(3) Uani 1 1 d .
O9 O 0.1323(6) 0.3349(6) -0.1667(3) 0.0564(14) Uani 1 1 d .
O10 O -0.7221(8) 0.3140(9) 0.4950(4) 0.093(2) Uani 1 1 d .
O11 O 0.1599(7) -0.1684(7) -0.5201(3) 0.0737(18) Uani 1 1 d .
N1 N 0.1029(7) 0.3821(6) -0.2367(4) 0.0479(15) Uani 1 1 d .
N2 N 0.0688(6) 0.3473(6) 0.0566(4) 0.0374(13) Uani 1 1 d .
C1 C -0.4437(7) 0.3983(6) 0.1151(4) 0.0320(14) Uani 1 1 d .
C2 C -0.5006(6) 0.3741(6) 0.1809(4) 0.0302(13) Uani 1 1 d .
C3 C -0.5576(7) 0.3588(6) 0.2614(4) 0.0312(14) Uani 1 1 d .
C4 C -0.7008(8) 0.3613(10) 0.2781(5) 0.062(2) Uani 1 1 d .
H4 H -0.7647 0.3736 0.2362 0.075 Uiso 1 1 calc R
C5 C -0.7514(10) 0.3458(13) 0.3565(5) 0.083(3) Uani 1 1 d .
H5 H -0.8494 0.3474 0.3670 0.100 Uiso 1 1 calc R
C6 C -0.6596(10) 0.3280(9) 0.4197(4) 0.057(2) Uani 1 1 d .
C7 C -0.5174(9) 0.3284(10) 0.4037(5) 0.065(2) Uani 1 1 d .
H7 H -0.4536 0.3178 0.4456 0.078 Uiso 1 1 calc R
C8 C -0.4684(8) 0.3446(10) 0.3251(5) 0.059(2) Uani 1 1 d .
H8 H -0.3709 0.3460 0.3149 0.070 Uiso 1 1 calc R
C9 C -0.6318(15) 0.2998(14) 0.5622(5) 0.111(5) Uani 1 1 d .
H9A H -0.6885 0.2910 0.6112 0.166 Uiso 1 1 calc R
H9B H -0.5889 0.3832 0.5652 0.166 Uiso 1 1 calc R
H9C H -0.5570 0.2158 0.5556 0.166 Uiso 1 1 calc R
C10 C 0.1078(6) -0.0249(6) -0.1164(4) 0.0289(13) Uani 1 1 d .
C11 C 0.1178(7) -0.0542(7) -0.1876(4) 0.0344(14) Uani 1 1 d .
C12 C 0.1238(7) -0.0841(8) -0.2738(4) 0.0375(15) Uani 1 1 d .
C13 C 0.1615(8) 0.0146(8) -0.3314(4) 0.0488(18) Uani 1 1 d .
H13 H 0.1793 0.1021 -0.3144 0.059 Uiso 1 1 calc R
C14 C 0.1721(9) -0.0167(9) -0.4118(4) 0.055(2) Uani 1 1 d .
H14 H 0.1987 0.0487 -0.4493 0.066 Uiso 1 1 calc R
C15 C 0.1435(8) -0.1453(9) -0.4378(4) 0.0482(19) Uani 1 1 d .
C16 C 0.1064(8) -0.2447(9) -0.3824(4) 0.0510(19) Uani 1 1 d .
H16 H 0.0888 -0.3320 -0.3999 0.061 Uiso 1 1 calc R
C17 C 0.0959(7) -0.2123(8) -0.3003(4) 0.0467(18) Uani 1 1 d .
H17 H 0.0698 -0.2779 -0.2628 0.056 Uiso 1 1 calc R
C18 C 0.1237(12) -0.2942(12) -0.5511(5) 0.086(3) Uani 1 1 d .
H18A H 0.1405 -0.2961 -0.6090 0.129 Uiso 1 1 calc R
H18B H 0.0236 -0.2946 -0.5381 0.129 Uiso 1 1 calc R
H18C H 0.1826 -0.3772 -0.5274 0.129 Uiso 1 1 calc R
C19 C -0.3865(6) 0.1211(6) -0.2184(4) 0.0285(13) Uani 1 1 d .
C20 C -0.5082(8) 0.0485(8) -0.2448(4) 0.0437(17) Uani 1 1 d .
H20A H -0.4958 -0.0465 -0.2219 0.066 Uiso 1 1 calc R
H20B H -0.5049 0.0430 -0.3028 0.066 Uiso 1 1 calc R
H20C H -0.5999 0.1037 -0.2260 0.066 Uiso 1 1 calc R
C21 C -0.4074(8) 0.2726(7) -0.2552(4) 0.0449(17) Uani 1 1 d .
H21A H -0.4994 0.3272 -0.2367 0.067 Uiso 1 1 calc R
H21B H -0.4040 0.2665 -0.3133 0.067 Uiso 1 1 calc R
H21C H -0.3317 0.3189 -0.2388 0.067 Uiso 1 1 calc R
C22 C -0.2414(7) 0.0339(8) -0.2478(4) 0.0479(18) Uani 1 1 d .
H22A H -0.2287 -0.0608 -0.2245 0.072 Uiso 1 1 calc R
H22B H -0.1653 0.0798 -0.2316 0.072 Uiso 1 1 calc R
H22C H -0.2382 0.0275 -0.3058 0.072 Uiso 1 1 calc R

loop_
_atom_site_aniso_label
_atom_site_aniso_U_11
_atom_site_aniso_U_22
_atom_site_aniso_U_33
_atom_site_aniso_U_23
_atom_site_aniso_U_13
_atom_site_aniso_U_12
Ag2 0.1054(8) 0.1072(9) 0.0767(7) 0.0637(7) -0.0628(6) -0.0768(7)
Ag1 0.0609(4) 0.0468(3) 0.0642(4) 0.0023(3) -0.0156(3) -0.0293(3)
Ag4 0.0420(3) 0.0436(3) 0.0620(4) -0.0096(3) 0.0032(3) -0.0023(3)
Ag7 0.0364(3) 0.0447(3) 0.0570(4) -0.0033(3) -0.0131(2) -0.0179(2)
Ag5 0.0381(4) 0.0399(4) 0.0374(4) -0.0049(3) 0.0099(3) -0.0092(3)
Ag6 0.0409(3) 0.0841(5) 0.0627(4) 0.0065(3) 0.0015(3) -0.0242(3)
Ag3 0.0453(3) 0.0373(3) 0.0362(3) -0.0055(2) -0.0023(2) -0.0189(2)
P1 0.0241(7) 0.0239(8) 0.0273(8) 0.0007(6) -0.0024(6) -0.0087(6)
O1 0.027(2) 0.037(2) 0.040(2) -0.003(2) -0.0037(18) -0.0160(19)
O2 0.038(2) 0.027(2) 0.037(2) 0.0073(19) -0.0080(19) -0.0069(19)
O3 0.026(2) 0.030(2) 0.033(2) -0.0028(18) 0.0026(17) -0.0081(17)
O4 0.051(3) 0.081(4) 0.088(5) 0.031(4) 0.018(3) 0.004(3)
O5 0.058(4) 0.079(4) 0.079(4) 0.013(3) -0.018(3) -0.030(3)
O6 0.113(6) 0.110(6) 0.050(4) -0.017(4) 0.013(4) -0.016(5)
O7 0.089(5) 0.104(6) 0.091(5) -0.026(4) -0.055(4) 0.000(4)
O8 0.136(7) 0.077(5) 0.094(5) 0.017(4) 0.049(5) -0.031(5)
O9 0.056(3) 0.060(4) 0.061(4) 0.022(3) -0.025(3) -0.027(3)
O10 0.118(6) 0.141(7) 0.037(3) 0.006(4) 0.016(3) -0.069(5)
O11 0.084(4) 0.107(5) 0.033(3) -0.015(3) -0.006(3) -0.024(4)
N1 0.058(4) 0.035(3) 0.046(4) -0.008(3) 0.001(3) 0.000(3)
N2 0.032(3) 0.038(3) 0.040(3) 0.011(3) -0.002(3) -0.004(2)
C1 0.034(3) 0.022(3) 0.040(4) -0.003(3) -0.004(3) -0.006(3)
C2 0.032(3) 0.024(3) 0.034(3) -0.001(3) -0.006(3) -0.004(3)
C3 0.034(3) 0.030(3) 0.030(3) -0.005(3) 0.005(3) -0.008(3)
C4 0.038(4) 0.112(8) 0.042(4) -0.007(5) -0.001(3) -0.028(5)
C5 0.057(5) 0.163(11) 0.043(5) -0.013(6) 0.011(4) -0.057(6)
C6 0.079(6) 0.063(5) 0.033(4) -0.001(4) 0.010(4) -0.026(5)
C7 0.059(5) 0.100(7) 0.031(4) 0.002(4) -0.007(4) -0.005(5)
C8 0.036(4) 0.096(7) 0.040(4) -0.001(4) -0.002(3) -0.003(4)
C9 0.184(13) 0.135(11) 0.025(5) 0.011(6) -0.003(6) -0.061(10)
C10 0.026(3) 0.030(3) 0.031(3) -0.005(3) -0.001(2) -0.006(2)
C11 0.029(3) 0.031(3) 0.042(4) -0.004(3) -0.002(3) -0.005(3)
C12 0.028(3) 0.049(4) 0.033(4) -0.011(3) 0.000(3) -0.003(3)
C13 0.056(5) 0.050(5) 0.041(4) 0.000(4) -0.007(3) -0.011(4)
C14 0.069(5) 0.060(5) 0.035(4) 0.005(4) -0.007(4) -0.013(4)
C15 0.042(4) 0.072(5) 0.028(4) -0.005(4) -0.003(3) -0.002(4)
C16 0.039(4) 0.068(5) 0.048(5) -0.022(4) 0.002(3) -0.014(4)
C17 0.040(4) 0.061(5) 0.042(4) -0.012(4) 0.002(3) -0.016(4)
C18 0.096(8) 0.120(9) 0.045(5) -0.037(6) -0.008(5) -0.025(7)
C19 0.031(3) 0.026(3) 0.028(3) -0.003(2) -0.001(2) -0.002(2)
C20 0.053(4) 0.050(4) 0.031(4) -0.007(3) -0.012(3) -0.014(4)
C21 0.061(5) 0.040(4) 0.033(4) 0.006(3) 0.000(3) -0.009(3)
C22 0.043(4) 0.053(5) 0.041(4) -0.011(3) 0.003(3) 0.005(3)

loop_
_atom_type_symbol
_atom_type_description
_atom_type_scat_dispersion_real
_atom_type_scat_dispersion_imag
_atom_type_scat_source
C C 0.0033 0.0016 'International Tables Vol C Tables 4.2.6.8 and 6.1.1.4'
H H 0.0000 0.0000 'International Tables Vol C Tables 4.2.6.8 and 6.1.1.4'
N N 0.0061 0.0033 'International Tables Vol C Tables 4.2.6.8 and 6.1.1.4'
O O 0.0106 0.0060 'International Tables Vol C Tables 4.2.6.8 and 6.1.1.4'
P P 0.1023 0.0942 'International Tables Vol C Tables 4.2.6.8 and 6.1.1.4'
Ag Ag -0.8971 1.1015 'International Tables Vol C Tables 4.2.6.8 and 6.1.1.4'

loop_
_geom_angle_atom_site_label_1
_geom_angle_atom_site_label_2
_geom_angle_atom_site_label_3
_geom_angle
_geom_angle_site_symmetry_1
_geom_angle_site_symmetry_3
C1 Ag2 C1 180.0(3) 2_465 .
C1 Ag2 Ag1 52.23(16) 2_465 2_465
C1 Ag2 Ag1 127.77(16) . 2_465
C1 Ag2 Ag1 127.77(16) 2_465 .
C1 Ag2 Ag1 52.23(16) . .
Ag1 Ag2 Ag1 180.00(2) 2_465 .
C1 Ag2 Ag3 49.52(15) 2_465 1_565
C1 Ag2 Ag3 130.48(15) . 1_565
Ag1 Ag2 Ag3 100.535(16) 2_465 1_565
Ag1 Ag2 Ag3 79.465(16) . 1_565
C1 Ag2 Ag3 130.48(15) 2_465 2_455
C1 Ag2 Ag3 49.52(15) . 2_455
Ag1 Ag2 Ag3 79.465(16) 2_465 2_455
Ag1 Ag2 Ag3 100.535(16) . 2_455
Ag3 Ag2 Ag3 180.000(18) 1_565 2_455
C1 Ag2 Ag4 43.65(16) 2_465 2_465
C1 Ag2 Ag4 136.35(16) . 2_465
Ag1 Ag2 Ag4 59.632(18) 2_465 2_465
Ag1 Ag2 Ag4 120.368(18) . 2_465
Ag3 Ag2 Ag4 56.781(15) 1_565 2_465
Ag3 Ag2 Ag4 123.219(15) 2_455 2_465
C1 Ag2 Ag4 136.35(16) 2_465 .
C1 Ag2 Ag4 43.65(16) . .
Ag1 Ag2 Ag4 120.368(18) 2_465 .
Ag1 Ag2 Ag4 59.632(18) . .
Ag3 Ag2 Ag4 123.219(15) 1_565 .
Ag3 Ag2 Ag4 56.781(15) 2_455 .
Ag4 Ag2 Ag4 180.00(2) 2_465 .
C1 Ag1 O9 147.5(2) . 2_565
C1 Ag1 O3 108.24(18) . 2_465
O9 Ag1 O3 91.06(16) 2_565 2_465
C1 Ag1 Ag2 49.22(16) . .
O9 Ag1 Ag2 163.05(13) 2_565 .
O3 Ag1 Ag2 76.43(9) 2_465 .
C1 Ag1 Ag4 47.99(16) . .
O9 Ag1 Ag4 123.06(14) 2_565 .
O3 Ag1 Ag4 144.59(10) 2_465 .
Ag2 Ag1 Ag4 68.207(17) . .
C1 Ag4 C10 133.1(2) . 2
C1 Ag4 O5 116.0(2) . .
C10 Ag4 O5 97.3(2) 2 .
C1 Ag4 O1 103.98(19) . .
C10 Ag4 O1 112.06(18) 2 .
O5 Ag4 O1 83.81(17) . .
C1 Ag4 Ag7 115.14(15) . .
C10 Ag4 Ag7 46.31(14) 2 .
O5 Ag4 Ag7 128.80(16) . .
O1 Ag4 Ag7 81.43(10) . .
C1 Ag4 Ag3 49.68(15) . 2_455
C10 Ag4 Ag3 108.65(14) 2 2_455
O5 Ag4 Ag3 152.84(14) . 2_455
O1 Ag4 Ag3 79.22(9) . 2_455
Ag7 Ag4 Ag3 69.357(19) . 2_455
C1 Ag4 Ag1 47.32(15) . .
C10 Ag4 Ag1 137.07(15) 2 .
O5 Ag4 Ag1 69.31(16) . .
O1 Ag4 Ag1 106.88(10) . .
Ag7 Ag4 Ag1 161.49(3) . .
Ag3 Ag4 Ag1 95.52(2) 2_455 .
C1 Ag4 Ag5 172.68(15) . .
C10 Ag4 Ag5 43.29(14) 2 .
O5 Ag4 Ag5 71.29(16) . .
O1 Ag4 Ag5 75.19(10) . .
Ag7 Ag4 Ag5 57.562(16) . .
Ag3 Ag4 Ag5 123.41(2) 2_455 .
Ag1 Ag4 Ag5 139.99(2) . .
C1 Ag4 Ag2 40.86(16) . .
C10 Ag4 Ag2 166.17(14) 2 .
O5 Ag4 Ag2 96.12(15) . .
O1 Ag4 Ag2 66.13(10) . .
Ag7 Ag4 Ag2 121.13(2) . .
Ag3 Ag4 Ag2 57.606(15) 2_455 .
Ag1 Ag4 Ag2 52.161(15) . .
Ag5 Ag4 Ag2 140.49(2) . .
C10 Ag7 O3 147.79(19) 2 2_455
C10 Ag7 O2 125.01(19) 2 .
O3 Ag7 O2 87.13(14) 2_455 .
C10 Ag7 Ag5 46.29(15) 2 .
O3 Ag7 Ag5 155.59(10) 2_455 .
O2 Ag7 Ag5 85.40(10) . .
C10 Ag7 Ag4 51.83(16) 2 .
O3 Ag7 Ag4 139.76(10) 2_455 .
O2 Ag7 Ag4 87.02(10) . .
Ag5 Ag7 Ag4 62.954(15) . .
C10 Ag7 Ag3 159.23(15) 2 .
O3 Ag7 Ag3 49.56(10) 2_455 .
O2 Ag7 Ag3 42.19(10) . .
Ag5 Ag7 Ag3 113.13(2) . .
Ag4 Ag7 Ag3 127.41(2) . .
C10 Ag5 C10 180.0(4) 2 .
C10 Ag5 Ag6 121.02(16) 2 .
C10 Ag5 Ag6 58.98(16) . .
C10 Ag5 Ag6 58.98(16) 2 2
C10 Ag5 Ag6 121.02(16) . 2
Ag6 Ag5 Ag6 180.00(3) . 2
C10 Ag5 Ag7 131.97(16) 2 2
C10 Ag5 Ag7 48.03(16) . 2
Ag6 Ag5 Ag7 71.911(16) . 2
Ag6 Ag5 Ag7 108.089(16) 2 2
C10 Ag5 Ag7 48.03(16) 2 .
C10 Ag5 Ag7 131.97(16) . .
Ag6 Ag5 Ag7 108.089(16) . .
Ag6 Ag5 Ag7 71.911(16) 2 .
Ag7 Ag5 Ag7 180.00(3) 2 .
C10 Ag5 Ag4 129.93(16) 2 2
C10 Ag5 Ag4 50.07(16) . 2
Ag6 Ag5 Ag4 108.910(19) . 2
Ag6 Ag5 Ag4 71.090(19) 2 2
Ag7 Ag5 Ag4 59.484(17) 2 2
Ag7 Ag5 Ag4 120.516(17) . 2
C10 Ag5 Ag4 50.07(16) 2 .
C10 Ag5 Ag4 129.93(16) . .
Ag6 Ag5 Ag4 71.090(19) . .
Ag6 Ag5 Ag4 108.910(19) 2 .
Ag7 Ag5 Ag4 120.516(17) 2 .
Ag7 Ag5 Ag4 59.484(17) . .
Ag4 Ag5 Ag4 180.00(3) 2 .
O1 Ag6 O9 152.97(18) . .
O1 Ag6 C10 114.58(17) . .
O9 Ag6 C10 92.21(18) . .
O1 Ag6 Ag5 82.86(11) . .
O9 Ag6 Ag5 116.79(13) . .
C10 Ag6 Ag5 45.09(13) . .
O2 Ag3 C1 160.85(19) . 2_455
O2 Ag3 C2 134.12(18) . 2_455
C1 Ag3 C2 29.4(2) 2_455 2_455
O2 Ag3 O3 85.33(14) . 2_455
C1 Ag3 O3 111.69(18) 2_455 2_455
C2 Ag3 O3 140.54(17) 2_455 2_455
O2 Ag3 Ag4 126.87(11) . 2_455
C1 Ag3 Ag4 48.37(15) 2_455 2_455
C2 Ag3 Ag4 67.35(14) 2_455 2_455
O3 Ag3 Ag4 89.07(9) 2_455 2_455
O2 Ag3 Ag2 154.18(11) . 1_545
C1 Ag3 Ag2 44.97(16) 2_455 1_545
C2 Ag3 Ag2 69.97(14) 2_455 1_545
O3 Ag3 Ag2 71.55(9) 2_455 1_545
Ag4 Ag3 Ag2 65.614(15) 2_455 1_545
O2 Ag3 Ag7 46.24(11) . .
C1 Ag3 Ag7 152.81(16) 2_455 .
C2 Ag3 Ag7 165.30(14) 2_455 .
O3 Ag3 Ag7 43.58(9) 2_455 .
Ag4 Ag3 Ag7 125.86(2) 2_455 .
Ag2 Ag3 Ag7 107.991(19) 1_545 .
O2 P1 O1 111.4(2) . .
O2 P1 O3 110.6(2) . .
O1 P1 O3 109.5(2) . .
O2 P1 C19 108.1(3) . .
O1 P1 C19 108.9(3) . .
O3 P1 C19 108.2(3) . .
P1 O1 Ag6 129.7(2) . .
P1 O1 Ag4 118.5(2) . .
Ag6 O1 Ag4 94.93(14) . .
P1 O2 Ag3 136.5(3) . .
P1 O2 Ag7 121.6(2) . .
Ag3 O2 Ag7 91.56(14) . .
P1 O3 Ag7 121.1(2) . 2_455
P1 O3 Ag1 131.4(2) . 2_465
Ag7 O3 Ag1 100.29(14) 2_455 2_465
P1 O3 Ag3 108.8(2) . 2_455
Ag7 O3 Ag3 86.86(13) 2_455 2_455
Ag1 O3 Ag3 96.76(14) 2_465 2_455
N2 O5 Ag4 122.7(4) . .
N1 O9 Ag1 114.1(4) . 2_565
N1 O9 Ag6 105.3(4) . .
Ag1 O9 Ag6 136.6(3) 2_565 .
C6 O10 C9 117.7(8) . .
C15 O11 C18 118.6(7) . .
O8 N1 O7 125.3(8) . .
O8 N1 O9 118.0(8) . .
O7 N1 O9 116.7(7) . .
O6 N2 O4 127.7(7) . .
O6 N2 O5 116.2(7) . .
O4 N2 O5 115.9(7) . .
C2 C1 Ag2 140.1(5) . .
C2 C1 Ag1 119.7(5) . .
Ag2 C1 Ag1 78.5(2) . .
C2 C1 Ag4 119.8(5) . .
Ag2 C1 Ag4 95.5(2) . .
Ag1 C1 Ag4 84.7(2) . .
C2 C1 Ag3 82.1(4) . 2_455
Ag2 C1 Ag3 85.5(2) . 2_455
Ag1 C1 Ag3 158.1(3) . 2_455
Ag4 C1 Ag3 81.9(2) . 2_455
C1 C2 C3 172.8(6) . .
C1 C2 Ag3 68.4(4) . 2_455
C3 C2 Ag3 118.7(4) . 2_455
C4 C3 C8 117.8(6) . .
C4 C3 C2 122.1(6) . .
C8 C3 C2 120.1(6) . .
C3 C4 C5 120.3(7) . .
C3 C4 H4 119.8 . .
C5 C4 H4 119.8 . .
C4 C5 C6 121.1(8) . .
C4 C5 H5 119.4 . .
C6 C5 H5 119.4 . .
C7 C6 O10 125.1(8) . .
C7 C6 C5 118.9(7) . .
O10 C6 C5 116.0(8) . .
C6 C7 C8 119.4(7) . .
C6 C7 H7 120.3 . .
C8 C7 H7 120.3 . .
C3 C8 C7 122.5(7) . .
C3 C8 H8 118.8 . .
C7 C8 H8 118.8 . .
O10 C9 H9A 109.5 . .
O10 C9 H9B 109.5 . .
H9A C9 H9B 109.5 . .
O10 C9 H9C 109.5 . .
H9A C9 H9C 109.5 . .
H9B C9 H9C 109.5 . .
C11 C10 Ag5 154.1(5) . .
C11 C10 Ag7 120.1(5) . 2
Ag5 C10 Ag7 85.7(2) . 2
C11 C10 Ag4 98.7(5) . 2
Ag5 C10 Ag4 86.6(2) . 2
Ag7 C10 Ag4 81.9(2) 2 2
C11 C10 Ag6 99.1(5) . .
Ag5 C10 Ag6 75.93(18) . .
Ag7 C10 Ag6 91.9(2) 2 .
Ag4 C10 Ag6 161.9(3) 2 .
C10 C11 C12 177.3(7) . .
C17 C12 C13 118.8(6) . .
C17 C12 C11 120.1(6) . .
C13 C12 C11 121.1(6) . .
C14 C13 C12 120.6(7) . .
C14 C13 H13 119.7 . .
C12 C13 H13 119.7 . .
C13 C14 C15 120.1(7) . .
C13 C14 H14 119.9 . .
C15 C14 H14 119.9 . .
O11 C15 C14 115.9(7) . .
O11 C15 C16 123.6(8) . .
C14 C15 C16 120.5(7) . .
C15 C16 C17 119.1(7) . .
C15 C16 H16 120.5 . .
C17 C16 H16 120.5 . .
C12 C17 C16 120.8(7) . .
C12 C17 H17 119.6 . .
C16 C17 H17 119.6 . .
O11 C18 H18A 109.5 . .
O11 C18 H18B 109.5 . .
H18A C18 H18B 109.5 . .
O11 C18 H18C 109.5 . .
H18A C18 H18C 109.5 . .
H18B C18 H18C 109.5 . .
C22 C19 C21 109.8(5) . .
C22 C19 C20 109.5(5) . .
C21 C19 C20 109.0(5) . .
C22 C19 P1 109.5(4) . .
C21 C19 P1 109.9(4) . .
C20 C19 P1 109.2(4) . .
C19 C20 H20A 109.5 . .
C19 C20 H20B 109.5 . .
H20A C20 H20B 109.5 . .
C19 C20 H20C 109.5 . .
H20A C20 H20C 109.5 . .
H20B C20 H20C 109.5 . .
C19 C21 H21A 109.5 . .
C19 C21 H21B 109.5 . .
H21A C21 H21B 109.5 . .
C19 C21 H21C 109.5 . .
H21A C21 H21C 109.5 . .
H21B C21 H21C 109.5 . .
C19 C22 H22A 109.5 . .
C19 C22 H22B 109.5 . .
H22A C22 H22B 109.5 . .
C19 C22 H22C 109.5 . .
H22A C22 H22C 109.5 . .
H22B C22 H22C 109.5 . .

loop_
_geom_bond_atom_site_label_1
_geom_bond_atom_site_label_2
_geom_bond_distance
_geom_bond_site_symmetry_2
Ag2 C1 2.158(6) 2_465
Ag2 C1 2.158(6) .
Ag2 Ag1 2.7927(6) 2_465
Ag2 Ag1 2.7927(6) .
Ag2 Ag3 3.0441(6) 1_565
Ag2 Ag3 3.0441(6) 2_455
Ag2 Ag4 3.2835(6) 2_465
Ag2 Ag4 3.2835(6) .
Ag1 C1 2.253(6) .
Ag1 O9 2.290(5) 2_565
Ag1 O3 2.488(4) 2_465
Ag1 Ag4 3.0510(9) .
Ag4 C1 2.277(6) .
Ag4 C10 2.377(6) 2
Ag4 O5 2.438(5) .
Ag4 O1 2.498(4) .
Ag4 Ag7 2.9927(8) .
Ag4 Ag3 3.0159(8) 2_455
Ag4 Ag5 3.0940(6) .
Ag7 C10 2.186(6) 2
Ag7 O3 2.273(4) 2_455
Ag7 O2 2.379(4) .
Ag7 Ag5 2.9318(6) .
Ag7 Ag3 3.2921(7) .
Ag5 C10 2.125(6) 2
Ag5 C10 2.125(6) .
Ag5 Ag6 2.9105(7) .
Ag5 Ag6 2.9105(7) 2
Ag5 Ag7 2.9318(6) 2
Ag5 Ag4 3.0940(6) 2
Ag6 O1 2.238(4) .
Ag6 O9 2.352(5) .
Ag6 C10 2.571(6) .
Ag3 O2 2.212(4) .
Ag3 C1 2.322(6) 2_455
Ag3 C2 2.474(6) 2_455
Ag3 O3 2.509(4) 2_455
Ag3 Ag4 3.0159(8) 2_455
Ag3 Ag2 3.0441(6) 1_545
P1 O2 1.527(4) .
P1 O1 1.528(4) .
P1 O3 1.544(4) .
P1 C19 1.837(6) .
O3 Ag7 2.273(4) 2_455
O3 Ag1 2.488(4) 2_465
O3 Ag3 2.509(4) 2_455
O4 N2 1.216(7) .
O5 N2 1.276(7) .
O6 N2 1.183(8) .
O7 N1 1.230(9) .
O8 N1 1.220(8) .
O9 N1 1.254(8) .
O9 Ag1 2.290(5) 2_565
O10 C6 1.367(9) .
O10 C9 1.418(12) .
O11 C15 1.376(8) .
O11 C18 1.415(11) .
C1 C2 1.227(8) .
C1 Ag3 2.322(6) 2_455
C2 C3 1.425(8) .
C2 Ag3 2.474(6) 2_455
C3 C4 1.363(9) .
C3 C8 1.367(10) .
C4 C5 1.373(11) .
C4 H4 0.9300 .
C5 C6 1.375(12) .
C5 H5 0.9300 .
C6 C7 1.357(11) .
C7 C8 1.372(10) .
C7 H7 0.9300 .
C8 H8 0.9300 .
C9 H9A 0.9600 .
C9 H9B 0.9600 .
C9 H9C 0.9600 .
C10 C11 1.207(8) .
C10 Ag7 2.186(6) 2
C10 Ag4 2.377(6) 2
C11 C12 1.452(9) .
C12 C17 1.378(10) .
C12 C13 1.406(10) .
C13 C14 1.359(10) .
C13 H13 0.9300 .
C14 C15 1.382(11) .
C14 H14 0.9300 .
C15 C16 1.385(11) .
C16 C17 1.390(10) .
C16 H16 0.9300 .
C17 H17 0.9300 .
C18 H18A 0.9600 .
C18 H18B 0.9600 .
C18 H18C 0.9600 .
C19 C22 1.518(8) .
C19 C21 1.532(9) .
C19 C20 1.534(9) .
C20 H20A 0.9600 .
C20 H20B 0.9600 .
C20 H20C 0.9600 .
C21 H21A 0.9600 .
C21 H21B 0.9600 .
C21 H21C 0.9600 .
C22 H22A 0.9600 .
C22 H22B 0.9600 .
C22 H22C 0.9600 .

loop_
_geom_hbond_atom_site_label_D
_geom_hbond_atom_site_label_H
_geom_hbond_atom_site_label_A
_geom_hbond_distance_DH
_geom_hbond_distance_HA
_geom_hbond_distance_DA
_geom_hbond_angle_DHA
_geom_hbond_site_symmetry_A
C9 H9A O8 0.96 2.59 3.368(13) 138.8 1_456
C18 H18A O7 0.96 2.61 3.384(11) 137.4 2_554

loop_
_geom_torsion_atom_site_label_1
_geom_torsion_atom_site_label_2
_geom_torsion_atom_site_label_3
_geom_torsion_atom_site_label_4
_geom_torsion
_geom_torsion_site_symmetry_1
_geom_torsion_site_symmetry_4
C1 Ag2 Ag1 C1 180.0 2_465 .
Ag1 Ag2 Ag1 C1 17(100) 2_465 .
Ag3 Ag2 Ag1 C1 168.4(2) 1_565 .
Ag3 Ag2 Ag1 C1 -11.6(2) 2_455 .
Ag4 Ag2 Ag1 C1 127.4(2) 2_465 .
Ag4 Ag2 Ag1 C1 -52.6(2) . .
C1 Ag2 Ag1 O9 7.3(6) 2_465 2_565
C1 Ag2 Ag1 O9 -172.7(6) . 2_565
Ag1 Ag2 Ag1 O9 -156(100) 2_465 2_565
Ag3 Ag2 Ag1 O9 -4.3(5) 1_565 2_565
Ag3 Ag2 Ag1 O9 175.7(5) 2_455 2_565
Ag4 Ag2 Ag1 O9 -45.3(5) 2_465 2_565
Ag4 Ag2 Ag1 O9 134.7(5) . 2_565
C1 Ag2 Ag1 O3 50.7(2) 2_465 2_465
C1 Ag2 Ag1 O3 -129.3(2) . 2_465
Ag1 Ag2 Ag1 O3 -113(100) 2_465 2_465
Ag3 Ag2 Ag1 O3 39.06(9) 1_565 2_465
Ag3 Ag2 Ag1 O3 -140.94(9) 2_455 2_465
Ag4 Ag2 Ag1 O3 -1.93(9) 2_465 2_465
Ag4 Ag2 Ag1 O3 178.07(9) . 2_465
C1 Ag2 Ag1 Ag4 -127.4(2) 2_465 .
C1 Ag2 Ag1 Ag4 52.6(2) . .
Ag1 Ag2 Ag1 Ag4 69(100) 2_465 .
Ag3 Ag2 Ag1 Ag4 -139.010(19) 1_565 .
Ag3 Ag2 Ag1 Ag4 40.990(19) 2_455 .
Ag4 Ag2 Ag1 Ag4 180.0 2_465 .
O9 Ag1 Ag4 C1 140.2(3) 2_565 .
O3 Ag1 Ag4 C1 -57.3(3) 2_465 .
Ag2 Ag1 Ag4 C1 -54.1(2) . .
C1 Ag1 Ag4 C10 -111.9(3) . 2
O9 Ag1 Ag4 C10 28.3(3) 2_565 2
O3 Ag1 Ag4 C10 -169.2(2) 2_465 2
Ag2 Ag1 Ag4 C10 -166.0(2) . 2
C1 Ag1 Ag4 O5 170.0(3) . .
O9 Ag1 Ag4 O5 -49.7(2) 2_565 .
O3 Ag1 Ag4 O5 112.7(2) 2_465 .
Ag2 Ag1 Ag4 O5 115.95(15) . .
C1 Ag1 Ag4 O1 93.6(2) . .
O9 Ag1 Ag4 O1 -126.14(19) 2_565 .
O3 Ag1 Ag4 O1 36.31(18) 2_465 .
Ag2 Ag1 Ag4 O1 39.55(9) . .
C1 Ag1 Ag4 Ag7 -21.0(2) . .
O9 Ag1 Ag4 Ag7 119.27(18) 2_565 .
O3 Ag1 Ag4 Ag7 -78.28(18) 2_465 .
Ag2 Ag1 Ag4 Ag7 -75.04(9) . .
C1 Ag1 Ag4 Ag3 13.3(2) . 2_455
O9 Ag1 Ag4 Ag3 153.47(16) 2_565 2_455
O3 Ag1 Ag4 Ag3 -44.07(15) 2_465 2_455
Ag2 Ag1 Ag4 Ag3 -40.838(18) . 2_455
C1 Ag1 Ag4 Ag5 -179.5(2) . .
O9 Ag1 Ag4 Ag5 -39.23(17) 2_565 .
O3 Ag1 Ag4 Ag5 123.22(15) 2_465 .
Ag2 Ag1 Ag4 Ag5 126.45(4) . .
C1 Ag1 Ag4 Ag2 54.1(2) . .
O9 Ag1 Ag4 Ag2 -165.69(17) 2_565 .
O3 Ag1 Ag4 Ag2 -3.23(15) 2_465 .
C1 Ag2 Ag4 C1 180.0 2_465 .
Ag1 Ag2 Ag4 C1 -114.5(2) 2_465 .
Ag1 Ag2 Ag4 C1 65.5(2) . .
Ag3 Ag2 Ag4 C1 116.0(2) 1_565 .
Ag3 Ag2 Ag4 C1 -64.0(2) 2_455 .
Ag4 Ag2 Ag4 C1 -33(100) 2_465 .
C1 Ag2 Ag4 C10 -109.2(6) 2_465 2
C1 Ag2 Ag4 C10 70.8(6) . 2
Ag1 Ag2 Ag4 C10 -43.7(6) 2_465 2
Ag1 Ag2 Ag4 C10 136.3(6) . 2
Ag3 Ag2 Ag4 C10 -173.2(6) 1_565 2
Ag3 Ag2 Ag4 C10 6.8(6) 2_455 2
Ag4 Ag2 Ag4 C10 38(100) 2_465 2
C1 Ag2 Ag4 O5 56.7(3) 2_465 .
C1 Ag2 Ag4 O5 -123.3(3) . .
Ag1 Ag2 Ag4 O5 122.22(15) 2_465 .
Ag1 Ag2 Ag4 O5 -57.78(15) . .
Ag3 Ag2 Ag4 O5 -7.35(15) 1_565 .
Ag3 Ag2 Ag4 O5 172.65(15) 2_455 .
Ag4 Ag2 Ag4 O5 -156(100) 2_465 .
C1 Ag2 Ag4 O1 -23.8(2) 2_465 .
C1 Ag2 Ag4 O1 156.2(2) . .
Ag1 Ag2 Ag4 O1 41.78(10) 2_465 .
Ag1 Ag2 Ag4 O1 -138.22(10) . .
Ag3 Ag2 Ag4 O1 -87.79(10) 1_565 .
Ag3 Ag2 Ag4 O1 92.21(10) 2_455 .
Ag4 Ag2 Ag4 O1 124(100) 2_465 .
C1 Ag2 Ag4 Ag7 -86.5(2) 2_465 .
C1 Ag2 Ag4 Ag7 93.5(2) . .
Ag1 Ag2 Ag4 Ag7 -21.00(3) 2_465 .
Ag1 Ag2 Ag4 Ag7 159.00(3) . .
Ag3 Ag2 Ag4 Ag7 -150.57(2) 1_565 .
Ag3 Ag2 Ag4 Ag7 29.43(2) 2_455 .
Ag4 Ag2 Ag4 Ag7 61(100) 2_465 .
C1 Ag2 Ag4 Ag3 -116.0(2) 2_465 2_455
C1 Ag2 Ag4 Ag3 64.0(2) . 2_455
Ag1 Ag2 Ag4 Ag3 -50.43(2) 2_465 2_455
Ag1 Ag2 Ag4 Ag3 129.57(2) . 2_455
Ag3 Ag2 Ag4 Ag3 180.0 1_565 2_455
Ag4 Ag2 Ag4 Ag3 31(100) 2_465 2_455
C1 Ag2 Ag4 Ag1 114.5(2) 2_465 .
C1 Ag2 Ag4 Ag1 -65.5(2) . .
Ag1 Ag2 Ag4 Ag1 180.0 2_465 .
Ag3 Ag2 Ag4 Ag1 50.43(2) 1_565 .
Ag3 Ag2 Ag4 Ag1 -129.57(2) 2_455 .
Ag4 Ag2 Ag4 Ag1 -98(100) 2_465 .
C1 Ag2 Ag4 Ag5 -11.2(2) 2_465 .
C1 Ag2 Ag4 Ag5 168.8(2) . .
Ag1 Ag2 Ag4 Ag5 54.37(4) 2_465 .
Ag1 Ag2 Ag4 Ag5 -125.63(4) . .
Ag3 Ag2 Ag4 Ag5 -75.20(3) 1_565 .
Ag3 Ag2 Ag4 Ag5 104.80(3) 2_455 .
Ag4 Ag2 Ag4 Ag5 136(100) 2_465 .
C1 Ag4 Ag7 C10 -126.5(3) . 2
O5 Ag4 Ag7 C10 57.1(3) . 2
O1 Ag4 Ag7 C10 132.0(2) . 2
Ag3 Ag4 Ag7 C10 -146.4(2) 2_455 2
Ag1 Ag4 Ag7 C10 -109.6(2) . 2
Ag5 Ag4 Ag7 C10 54.15(19) . 2
Ag2 Ag4 Ag7 C10 -172.7(2) . 2
C1 Ag4 Ag7 O3 11.0(2) . 2_455
C10 Ag4 Ag7 O3 137.5(3) 2 2_455
O5 Ag4 Ag7 O3 -165.4(2) . 2_455
O1 Ag4 Ag7 O3 -90.51(18) . 2_455
Ag3 Ag4 Ag7 O3 -8.87(16) 2_455 2_455
Ag1 Ag4 Ag7 O3 27.85(19) . 2_455
Ag5 Ag4 Ag7 O3 -168.36(16) . 2_455
Ag2 Ag4 Ag7 O3 -35.19(16) . 2_455
C1 Ag4 Ag7 O2 93.0(2) . .
C10 Ag4 Ag7 O2 -140.5(2) 2 .
O5 Ag4 Ag7 O2 -83.4(2) . .
O1 Ag4 Ag7 O2 -8.51(14) . .
Ag3 Ag4 Ag7 O2 73.13(10) 2_455 .
Ag1 Ag4 Ag7 O2 109.85(14) . .
Ag5 Ag4 Ag7 O2 -86.36(10) . .
Ag2 Ag4 Ag7 O2 46.81(10) . .
C1 Ag4 Ag7 Ag5 179.33(18) . .
C10 Ag4 Ag7 Ag5 -54.15(19) 2 .
O5 Ag4 Ag7 Ag5 2.97(18) . .
O1 Ag4 Ag7 Ag5 77.84(9) . .
Ag3 Ag4 Ag7 Ag5 159.49(2) 2_455 .
Ag1 Ag4 Ag7 Ag5 -163.79(9) . .
Ag2 Ag4 Ag7 Ag5 133.17(3) . .
C1 Ag4 Ag7 Ag3 79.84(18) . .
C10 Ag4 Ag7 Ag3 -153.6(2) 2 .
O5 Ag4 Ag7 Ag3 -96.51(18) . .
O1 Ag4 Ag7 Ag3 -21.64(10) . .
Ag3 Ag4 Ag7 Ag3 60.00(3) 2_455 .
Ag1 Ag4 Ag7 Ag3 96.72(9) . .
Ag5 Ag4 Ag7 Ag3 -99.49(3) . .
Ag2 Ag4 Ag7 Ag3 33.68(4) . .
O3 Ag7 Ag5 C10 -136.5(3) 2_455 2
O2 Ag7 Ag5 C10 150.8(2) . 2
Ag4 Ag7 Ag5 C10 61.8(2) . 2
Ag3 Ag7 Ag5 C10 -176.6(2) . 2
C10 Ag7 Ag5 C10 180.0 2 .
O3 Ag7 Ag5 C10 43.5(3) 2_455 .
O2 Ag7 Ag5 C10 -29.2(2) . .
Ag4 Ag7 Ag5 C10 -118.2(2) . .
Ag3 Ag7 Ag5 C10 3.4(2) . .
C10 Ag7 Ag5 Ag6 -115.8(2) 2 .
O3 Ag7 Ag5 Ag6 107.7(3) 2_455 .
O2 Ag7 Ag5 Ag6 35.03(10) . .
Ag4 Ag7 Ag5 Ag6 -53.97(2) . .
Ag3 Ag7 Ag5 Ag6 67.61(3) . .
C10 Ag7 Ag5 Ag6 64.2(2) 2 2
O3 Ag7 Ag5 Ag6 -72.3(3) 2_455 2
O2 Ag7 Ag5 Ag6 -144.97(10) . 2
Ag4 Ag7 Ag5 Ag6 126.03(2) . 2
Ag3 Ag7 Ag5 Ag6 -112.39(3) . 2
C10 Ag7 Ag5 Ag7 -150(81) 2 2
O3 Ag7 Ag5 Ag7 73(81) 2_455 2
O2 Ag7 Ag5 Ag7 0(81) . 2
Ag4 Ag7 Ag5 Ag7 -89(81) . 2
Ag3 Ag7 Ag5 Ag7 33(81) . 2
C10 Ag7 Ag5 Ag4 118.2(2) 2 2
O3 Ag7 Ag5 Ag4 -18.4(3) 2_455 2
O2 Ag7 Ag5 Ag4 -91.01(10) . 2
Ag4 Ag7 Ag5 Ag4 180.0 . 2
Ag3 Ag7 Ag5 Ag4 -58.43(3) . 2
C10 Ag7 Ag5 Ag4 -61.8(2) 2 .
O3 Ag7 Ag5 Ag4 161.6(3) 2_455 .
O2 Ag7 Ag5 Ag4 88.99(10) . .
Ag3 Ag7 Ag5 Ag4 121.57(3) . .
C1 Ag4 Ag5 C10 -63.5(13) . 2
O5 Ag4 Ag5 C10 123.7(3) . 2
O1 Ag4 Ag5 C10 -147.9(2) . 2
Ag7 Ag4 Ag5 C10 -58.7(2) . 2
Ag3 Ag4 Ag5 C10 -81.9(2) 2_455 2
Ag1 Ag4 Ag5 C10 113.3(2) . 2
Ag2 Ag4 Ag5 C10 -159.8(2) . 2
C1 Ag4 Ag5 C10 116.5(13) . .
C10 Ag4 Ag5 C10 180.0 2 .
O5 Ag4 Ag5 C10 -56.3(3) . .
O1 Ag4 Ag5 C10 32.1(2) . .
Ag7 Ag4 Ag5 C10 121.3(2) . .
Ag3 Ag4 Ag5 C10 98.1(2) 2_455 .
Ag1 Ag4 Ag5 C10 -66.7(2) . .
Ag2 Ag4 Ag5 C10 20.2(2) . .
C1 Ag4 Ag5 Ag6 120.9(13) . .
C10 Ag4 Ag5 Ag6 -175.6(2) 2 .
O5 Ag4 Ag5 Ag6 -51.90(15) . .
O1 Ag4 Ag5 Ag6 36.49(9) . .
Ag7 Ag4 Ag5 Ag6 125.65(2) . .
Ag3 Ag4 Ag5 Ag6 102.52(3) 2_455 .
Ag1 Ag4 Ag5 Ag6 -62.27(4) . .
Ag2 Ag4 Ag5 Ag6 24.58(3) . .
C1 Ag4 Ag5 Ag6 -59.1(13) . 2
C10 Ag4 Ag5 Ag6 4.4(2) 2 2
O5 Ag4 Ag5 Ag6 128.10(15) . 2
O1 Ag4 Ag5 Ag6 -143.51(9) . 2
Ag7 Ag4 Ag5 Ag6 -54.35(2) . 2
Ag3 Ag4 Ag5 Ag6 -77.48(3) 2_455 2
Ag1 Ag4 Ag5 Ag6 117.73(4) . 2
Ag2 Ag4 Ag5 Ag6 -155.42(3) . 2
C1 Ag4 Ag5 Ag7 175.2(13) . 2
C10 Ag4 Ag5 Ag7 -121.3(2) 2 2
O5 Ag4 Ag5 Ag7 2.45(15) . 2
O1 Ag4 Ag5 Ag7 90.83(9) . 2
Ag7 Ag4 Ag5 Ag7 180.0 . 2
Ag3 Ag4 Ag5 Ag7 156.87(2) 2_455 2
Ag1 Ag4 Ag5 Ag7 -7.92(5) . 2
Ag2 Ag4 Ag5 Ag7 78.92(3) . 2
C1 Ag4 Ag5 Ag7 -4.8(13) . .
C10 Ag4 Ag5 Ag7 58.7(2) 2 .
O5 Ag4 Ag5 Ag7 -177.55(15) . .
O1 Ag4 Ag5 Ag7 -89.17(9) . .
Ag3 Ag4 Ag5 Ag7 -23.13(2) 2_455 .
Ag1 Ag4 Ag5 Ag7 172.08(5) . .
Ag2 Ag4 Ag5 Ag7 -101.08(3) . .
C1 Ag4 Ag5 Ag4 -47(41) . 2
C10 Ag4 Ag5 Ag4 17(41) 2 2
O5 Ag4 Ag5 Ag4 140(41) . 2
O1 Ag4 Ag5 Ag4 -131(41) . 2
Ag7 Ag4 Ag5 Ag4 -42(41) . 2
Ag3 Ag4 Ag5 Ag4 -65(41) 2_455 2
Ag1 Ag4 Ag5 Ag4 130(41) . 2
Ag2 Ag4 Ag5 Ag4 -143(41) . 2
C10 Ag5 Ag6 O1 -44.2(2) 2 .
C10 Ag5 Ag6 O1 135.8(2) . .
Ag6 Ag5 Ag6 O1 -165(100) 2 .
Ag7 Ag5 Ag6 O1 -172.86(11) 2 .
Ag7 Ag5 Ag6 O1 7.14(11) . .
Ag4 Ag5 Ag6 O1 139.71(11) 2 .
Ag4 Ag5 Ag6 O1 -40.29(11) . .
C10 Ag5 Ag6 O9 116.2(2) 2 .
C10 Ag5 Ag6 O9 -63.8(2) . .
Ag6 Ag5 Ag6 O9 -4(100) 2 .
Ag7 Ag5 Ag6 O9 -12.40(16) 2 .
Ag7 Ag5 Ag6 O9 167.60(16) . .
Ag4 Ag5 Ag6 O9 -59.83(17) 2 .
Ag4 Ag5 Ag6 O9 120.17(17) . .
C10 Ag5 Ag6 C10 180.0 2 .
Ag6 Ag5 Ag6 C10 59(100) 2 .
Ag7 Ag5 Ag6 C10 51.35(18) 2 .
Ag7 Ag5 Ag6 C10 -128.65(18) . .
Ag4 Ag5 Ag6 C10 3.93(18) 2 .
Ag4 Ag5 Ag6 C10 -176.07(18) . .
C10 Ag7 Ag3 O2 -60.0(5) 2 .
O3 Ag7 Ag3 O2 147.4(2) 2_455 .
Ag5 Ag7 Ag3 O2 -53.05(15) . .
Ag4 Ag7 Ag3 O2 19.74(16) . .
C10 Ag7 Ag3 C1 123.3(6) 2 2_455
O3 Ag7 Ag3 C1 -29.3(4) 2_455 2_455
O2 Ag7 Ag3 C1 -176.7(4) . 2_455
Ag5 Ag7 Ag3 C1 130.3(3) . 2_455
Ag4 Ag7 Ag3 C1 -157.0(3) . 2_455
C10 Ag7 Ag3 C2 38.5(7) 2 2_455
O3 Ag7 Ag3 C2 -114.1(6) 2_455 2_455
O2 Ag7 Ag3 C2 98.5(6) . 2_455
Ag5 Ag7 Ag3 C2 45.5(6) . 2_455
Ag4 Ag7 Ag3 C2 118.3(6) . 2_455
C10 Ag7 Ag3 O3 152.6(5) 2 2_455
O2 Ag7 Ag3 O3 -147.4(2) . 2_455
Ag5 Ag7 Ag3 O3 159.55(13) . 2_455
Ag4 Ag7 Ag3 O3 -127.66(14) . 2_455
C10 Ag7 Ag3 Ag4 -169.5(5) 2 2_455
O3 Ag7 Ag3 Ag4 37.95(13) 2_455 2_455
O2 Ag7 Ag3 Ag4 -109.44(16) . 2_455
Ag5 Ag7 Ag3 Ag4 -162.50(2) . 2_455
Ag4 Ag7 Ag3 Ag4 -89.70(4) . 2_455
C10 Ag7 Ag3 Ag2 118.0(5) 2 1_545
O3 Ag7 Ag3 Ag2 -34.53(13) 2_455 1_545
O2 Ag7 Ag3 Ag2 178.07(15) . 1_545
Ag5 Ag7 Ag3 Ag2 125.015(19) . 1_545
Ag4 Ag7 Ag3 Ag2 -162.19(2) . 1_545
O2 P1 O1 Ag6 71.8(4) . .
O3 P1 O1 Ag6 -165.4(3) . .
C19 P1 O1 Ag6 -47.3(4) . .
O2 P1 O1 Ag4 -53.5(3) . .
O3 P1 O1 Ag4 69.2(3) . .
C19 P1 O1 Ag4 -172.6(2) . .
O9 Ag6 O1 P1 136.6(4) . .
C10 Ag6 O1 P1 -51.6(4) . .
Ag5 Ag6 O1 P1 -84.5(3) . .
O9 Ag6 O1 Ag4 -89.4(4) . .
C10 Ag6 O1 Ag4 82.41(19) . .
Ag5 Ag6 O1 Ag4 49.52(10) . .
C1 Ag4 O1 P1 -78.8(3) . .
C10 Ag4 O1 P1 70.6(3) 2 .
O5 Ag4 O1 P1 166.0(3) . .
Ag7 Ag4 O1 P1 35.1(2) . .
Ag3 Ag4 O1 P1 -35.3(2) 2_455 .
Ag1 Ag4 O1 P1 -127.9(2) . .
Ag5 Ag4 O1 P1 93.7(2) . .
Ag2 Ag4 O1 P1 -94.5(2) . .
C1 Ag4 O1 Ag6 140.26(18) . .
C10 Ag4 O1 Ag6 -70.4(2) 2 .
O5 Ag4 O1 Ag6 24.99(19) . .
Ag7 Ag4 O1 Ag6 -105.84(12) . .
Ag3 Ag4 O1 Ag6 -176.31(14) 2_455 .
Ag1 Ag4 O1 Ag6 91.14(12) . .
Ag5 Ag4 O1 Ag6 -47.25(10) . .
Ag2 Ag4 O1 Ag6 124.50(14) . .
O1 P1 O2 Ag3 176.5(3) . .
O3 P1 O2 Ag3 54.4(4) . .
C19 P1 O2 Ag3 -64.0(4) . .
O1 P1 O2 Ag7 42.4(3) . .
O3 P1 O2 Ag7 -79.7(3) . .
C19 P1 O2 Ag7 162.0(3) . .
C1 Ag3 O2 P1 33.2(8) 2_455 .
C2 Ag3 O2 P1 58.2(5) 2_455 .
O3 Ag3 O2 P1 -120.4(4) 2_455 .
Ag4 Ag3 O2 P1 -35.0(4) 2_455 .
Ag2 Ag3 O2 P1 -146.5(2) 1_545 .
Ag7 Ag3 O2 P1 -142.2(4) . .
C1 Ag3 O2 Ag7 175.4(5) 2_455 .
C2 Ag3 O2 Ag7 -159.5(2) 2_455 .
O3 Ag3 O2 Ag7 21.88(13) 2_455 .
Ag4 Ag3 O2 Ag7 107.20(11) 2_455 .
Ag2 Ag3 O2 Ag7 -4.2(3) 1_545 .
C10 Ag7 O2 P1 -51.7(4) 2 .
O3 Ag7 O2 P1 126.1(3) 2_455 .
Ag5 Ag7 O2 P1 -77.1(3) . .
Ag4 Ag7 O2 P1 -14.1(2) . .
Ag3 Ag7 O2 P1 150.4(4) . .
C10 Ag7 O2 Ag3 158.0(2) 2 .
O3 Ag7 O2 Ag3 -24.24(15) 2_455 .
Ag5 Ag7 O2 Ag3 132.49(12) . .
Ag4 Ag7 O2 Ag3 -164.42(12) . .
O2 P1 O3 Ag7 -34.9(3) . 2_455
O1 P1 O3 Ag7 -158.1(2) . 2_455
C19 P1 O3 Ag7 83.4(3) . 2_455
O2 P1 O3 Ag1 -179.1(3) . 2_465
O1 P1 O3 Ag1 57.7(4) . 2_465
C19 P1 O3 Ag1 -60.8(4) . 2_465
O2 P1 O3 Ag3 63.1(3) . 2_455
O1 P1 O3 Ag3 -60.1(3) . 2_455
C19 P1 O3 Ag3 -178.7(2) . 2_455
C1 Ag4 O5 N2 101.3(6) . .
C10 Ag4 O5 N2 -44.6(6) 2 .
O1 Ag4 O5 N2 -156.2(6) . .
Ag7 Ag4 O5 N2 -82.4(6) . .
Ag3 Ag4 O5 N2 152.4(4) 2_455 .
Ag1 Ag4 O5 N2 93.1(6) . .
Ag5 Ag4 O5 N2 -79.7(6) . .
Ag2 Ag4 O5 N2 138.7(5) . .
O1 Ag6 O9 N1 -71.2(6) . .
C10 Ag6 O9 N1 116.3(4) . .
Ag5 Ag6 O9 N1 155.7(4) . .
O1 Ag6 O9 Ag1 83.6(5) . 2_565
C10 Ag6 O9 Ag1 -89.0(4) . 2_565
Ag5 Ag6 O9 Ag1 -49.5(4) . 2_565
Ag1 O9 N1 O8 15.5(8) 2_565 .
Ag6 O9 N1 O8 176.8(6) . .
Ag1 O9 N1 O7 -163.5(5) 2_565 .
Ag6 O9 N1 O7 -2.2(7) . .
Ag4 O5 N2 O6 -35.9(9) . .
Ag4 O5 N2 O4 139.9(5) . .
C1 Ag2 C1 C2 112(100) 2_465 .
Ag1 Ag2 C1 C2 -57.0(8) 2_465 .
Ag1 Ag2 C1 C2 123.0(8) . .
Ag3 Ag2 C1 C2 107.9(7) 1_565 .
Ag3 Ag2 C1 C2 -72.1(7) 2_455 .
Ag4 Ag2 C1 C2 26.5(9) 2_465 .
Ag4 Ag2 C1 C2 -153.5(9) . .
C1 Ag2 C1 Ag1 -11(100) 2_465 .
Ag1 Ag2 C1 Ag1 180.0 2_465 .
Ag3 Ag2 C1 Ag1 -15.1(3) 1_565 .
Ag3 Ag2 C1 Ag1 164.9(3) 2_455 .
Ag4 Ag2 C1 Ag1 -96.6(2) 2_465 .
Ag4 Ag2 C1 Ag1 83.4(2) . .
C1 Ag2 C1 Ag4 -95(100) 2_465 .
Ag1 Ag2 C1 Ag4 96.6(2) 2_465 .
Ag1 Ag2 C1 Ag4 -83.4(2) . .
Ag3 Ag2 C1 Ag4 -98.6(2) 1_565 .
Ag3 Ag2 C1 Ag4 81.4(2) 2_455 .
Ag4 Ag2 C1 Ag4 180.0 2_465 .
C1 Ag2 C1 Ag3 -176(100) 2_465 2_455
Ag1 Ag2 C1 Ag3 15.1(3) 2_465 2_455
Ag1 Ag2 C1 Ag3 -164.9(3) . 2_455
Ag3 Ag2 C1 Ag3 180.0 1_565 2_455
Ag4 Ag2 C1 Ag3 98.6(2) 2_465 2_455
Ag4 Ag2 C1 Ag3 -81.4(2) . 2_455
O9 Ag1 C1 C2 34.2(8) 2_565 .
O3 Ag1 C1 C2 -89.4(5) 2_465 .
Ag2 Ag1 C1 C2 -141.8(6) . .
Ag4 Ag1 C1 C2 121.5(6) . .
O9 Ag1 C1 Ag2 176.0(3) 2_565 .
O3 Ag1 C1 Ag2 52.4(2) 2_465 .
Ag4 Ag1 C1 Ag2 -96.7(2) . .
O9 Ag1 C1 Ag4 -87.2(4) 2_565 .
O3 Ag1 C1 Ag4 149.10(14) 2_465 .
Ag2 Ag1 C1 Ag4 96.7(2) . .
O9 Ag1 C1 Ag3 -139.8(7) 2_565 2_455
O3 Ag1 C1 Ag3 96.5(8) 2_465 2_455
Ag2 Ag1 C1 Ag3 44.2(7) . 2_455
Ag4 Ag1 C1 Ag3 -52.6(7) . 2_455
C10 Ag4 C1 C2 -1.2(7) 2 .
O5 Ag4 C1 C2 -131.7(5) . .
O1 Ag4 C1 C2 138.4(5) . .
Ag7 Ag4 C1 C2 51.5(6) . .
Ag3 Ag4 C1 C2 76.1(5) 2_455 .
Ag1 Ag4 C1 C2 -121.3(6) . .
Ag5 Ag4 C1 C2 55.9(16) . .
Ag2 Ag4 C1 C2 160.8(7) . .
C10 Ag4 C1 Ag2 -162.0(2) 2 .
O5 Ag4 C1 Ag2 67.6(3) . .
O1 Ag4 C1 Ag2 -22.3(2) . .
Ag7 Ag4 C1 Ag2 -109.29(16) . .
Ag3 Ag4 C1 Ag2 -84.7(2) 2_455 .
Ag1 Ag4 C1 Ag2 77.9(2) . .
Ag5 Ag4 C1 Ag2 -104.8(13) . .
C10 Ag4 C1 Ag1 120.1(2) 2 .
O5 Ag4 C1 Ag1 -10.4(3) . .
O1 Ag4 C1 Ag1 -100.23(17) . .
Ag7 Ag4 C1 Ag1 172.80(8) . .
Ag3 Ag4 C1 Ag1 -162.6(3) 2_455 .
Ag5 Ag4 C1 Ag1 177.2(11) . .
Ag2 Ag4 C1 Ag1 -77.9(2) . .
C10 Ag4 C1 Ag3 -77.3(3) 2 2_455
O5 Ag4 C1 Ag3 152.22(18) . 2_455
O1 Ag4 C1 Ag3 62.35(18) . 2_455
Ag7 Ag4 C1 Ag3 -24.6(2) . 2_455
Ag1 Ag4 C1 Ag3 162.6(3) . 2_455
Ag5 Ag4 C1 Ag3 -20.2(14) . 2_455
Ag2 Ag4 C1 Ag3 84.7(2) . 2_455
Ag2 C1 C2 C3 -109(5) . .
Ag1 C1 C2 C3 0(6) . .
Ag4 C1 C2 C3 101(5) . .
Ag3 C1 C2 C3 177(5) 2_455 .
Ag2 C1 C2 Ag3 73.2(7) . 2_455
Ag1 C1 C2 Ag3 -177.8(5) . 2_455
Ag4 C1 C2 Ag3 -76.0(4) . 2_455
C1 C2 C3 C4 132(5) . .
Ag3 C2 C3 C4 -50.8(8) 2_455 .
C1 C2 C3 C8 -46(5) . .
Ag3 C2 C3 C8 131.0(6) 2_455 .
C8 C3 C4 C5 -1.9(13) . .
C2 C3 C4 C5 179.8(8) . .
C3 C4 C5 C6 0.2(16) . .
C9 O10 C6 C7 0.6(14) . .
C9 O10 C6 C5 -178.1(10) . .
C4 C5 C6 C7 1.1(16) . .
C4 C5 C6 O10 179.9(9) . .
O10 C6 C7 C8 -179.4(9) . .
C5 C6 C7 C8 -0.8(14) . .
C4 C3 C8 C7 2.2(13) . .
C2 C3 C8 C7 -179.5(8) . .
C6 C7 C8 C3 -0.8(14) . .
C10 Ag5 C10 C11 113(100) 2 .
Ag6 Ag5 C10 C11 -81.8(12) . .
Ag6 Ag5 C10 C11 98.2(12) 2 .
Ag7 Ag5 C10 C11 -174.9(14) 2 .
Ag7 Ag5 C10 C11 5.1(14) . .
Ag4 Ag5 C10 C11 103.1(13) 2 .
Ag4 Ag5 C10 C11 -76.9(13) . .
C10 Ag5 C10 Ag7 -72(100) 2 2
Ag6 Ag5 C10 Ag7 93.07(18) . 2
Ag6 Ag5 C10 Ag7 -86.93(18) 2 2
Ag7 Ag5 C10 Ag7 180.0 . 2
Ag4 Ag5 C10 Ag7 -82.08(18) 2 2
Ag4 Ag5 C10 Ag7 97.92(18) . 2
C10 Ag5 C10 Ag4 10(100) 2 2
Ag6 Ag5 C10 Ag4 175.2(2) . 2
Ag6 Ag5 C10 Ag4 -4.8(2) 2 2
Ag7 Ag5 C10 Ag4 82.08(18) 2 2
Ag7 Ag5 C10 Ag4 -97.92(18) . 2
Ag4 Ag5 C10 Ag4 180.0 . 2
C10 Ag5 C10 Ag6 -165(100) 2 .
Ag6 Ag5 C10 Ag6 180.0 2 .
Ag7 Ag5 C10 Ag6 -93.07(18) 2 .
Ag7 Ag5 C10 Ag6 86.93(18) . .
Ag4 Ag5 C10 Ag6 -175.2(2) 2 .
Ag4 Ag5 C10 Ag6 4.8(2) . .
O1 Ag6 C10 C11 104.5(4) . .
O9 Ag6 C10 C11 -79.2(4) . .
Ag5 Ag6 C10 C11 154.0(5) . .
O1 Ag6 C10 Ag5 -49.5(2) . .
O9 Ag6 C10 Ag5 126.75(18) . .
O1 Ag6 C10 Ag7 -134.61(17) . 2
O9 Ag6 C10 Ag7 41.7(2) . 2
Ag5 Ag6 C10 Ag7 -85.1(2) . 2
O1 Ag6 C10 Ag4 -65.3(9) . 2
O9 Ag6 C10 Ag4 111.0(8) . 2
Ag5 Ag6 C10 Ag4 -15.8(7) . 2
Ag5 C10 C11 C12 60(15) . .
Ag7 C10 C11 C12 -114(14) 2 .
Ag4 C10 C11 C12 160(14) 2 .
Ag6 C10 C11 C12 -16(14) . .
C10 C11 C12 C17 -113(14) . .
C10 C11 C12 C13 69(14) . .
C17 C12 C13 C14 -0.9(11) . .
C11 C12 C13 C14 177.5(7) . .
C12 C13 C14 C15 1.1(12) . .
C18 O11 C15 C14 -176.2(8) . .
C18 O11 C15 C16 6.3(12) . .
C13 C14 C15 O11 -178.8(7) . .
C13 C14 C15 C16 -1.2(12) . .
O11 C15 C16 C17 178.5(7) . .
C14 C15 C16 C17 1.1(11) . .
C13 C12 C17 C16 0.8(10) . .
C11 C12 C17 C16 -177.6(6) . .
C15 C16 C17 C12 -0.9(11) . .
O2 P1 C19 C22 -51.5(5) . .
O1 P1 C19 C22 69.7(5) . .
O3 P1 C19 C22 -171.3(4) . .
O2 P1 C19 C21 -172.1(4) . .
O1 P1 C19 C21 -50.9(5) . .
O3 P1 C19 C21 68.1(5) . .
O2 P1 C19 C20 68.4(5) . .
O1 P1 C19 C20 -170.4(4) . .
O3 P1 C19 C20 -51.4(5) . .
